data_4502543
loop_
_publ_author_name
'Clarke, Heather D.'
'Arora, Kapildev K.'
'Bass, Heather'
'Kavuru, Padmini'
'Ong, Tien Teng'
'Pujari, Twarita'
'Wojtas, Lukasz'
'Zaworotko, Michael J.'

_publ_section_title
;
 Structure&#x2212;Stability Relationships in Cocrystal Hydrates: Does the
 Promiscuity of Water Make Crystalline Hydrates the Nemesis of Crystal
 Engineering?
;
_journal_issue 5
_journal_name_full 'Crystal Growth &amp; Design'
_journal_page_first 2152
_journal_paper_doi 10.1021/cg901345u
_journal_volume 10
_journal_year 2010
_chemical_formula_moiety 'C7 H8 Cl N3 O4 S2, C6 H6 N2 O,H2 O'
_chemical_formula_sum 'C13 H16 Cl N5 O6 S2'
_chemical_formula_weight 437.88
_chemical_name_systematic
;
 ?
;
_space_group_IT_number 2
_symmetry_cell_setting triclinic
_symmetry_space_group_name_Hall '-P 1'
_symmetry_space_group_name_H-M 'P -1'
_atom_sites_solution_hydrogens geom
_atom_sites_solution_primary direct
_atom_sites_solution_secondary difmap
_audit_creation_method SHELXL-97
_cell_angle_alpha 74.573(1)
_cell_angle_beta 87.442(1)
_cell_angle_gamma 73.856(1)
_cell_formula_units_Z 2
_cell_length_a 7.3100(1)
_cell_length_b 9.3156(2)
_cell_length_c 13.5309(3)
_cell_measurement_temperature 100(2)
_cell_volume 852.76(3)
_computing_cell_refinement 'SAINT (Bruker, 2002)'
_computing_data_collection 'SMART (Bruker, 2002)'
_computing_data_reduction 'SAINT (Bruker, 2002)'
_computing_publication_material 'SHELXL-97 (Sheldrick, 1997)'
_computing_structure_refinement 'SHELXL-97 (Sheldrick, 1997)'
_computing_structure_solution 'SHELXS-97 (Sheldrick, 1990)'
_diffrn_ambient_temperature 100(2)
_diffrn_measured_fraction_theta_full 0.960
_diffrn_measured_fraction_theta_max 0.960
_diffrn_measurement_device_type 'BRUKER SMART APEXII CCD'
_diffrn_measurement_method 'omega scans'
_diffrn_radiation_monochromator graphite
_diffrn_radiation_source 'fine-focus sealed tube'
_diffrn_radiation_type CuK\a
_diffrn_radiation_wavelength 1.54178
_diffrn_reflns_av_R_equivalents 0.0463
_diffrn_reflns_av_sigmaI/netI 0.0485
_diffrn_reflns_limit_h_max 8
_diffrn_reflns_limit_h_min -8
_diffrn_reflns_limit_k_max 10
_diffrn_reflns_limit_k_min -10
_diffrn_reflns_limit_l_max 15
_diffrn_reflns_limit_l_min -15
_diffrn_reflns_number 7355
_diffrn_reflns_theta_full 65.33
_diffrn_reflns_theta_max 65.33
_diffrn_reflns_theta_min 3.39
_exptl_absorpt_coefficient_mu 4.702
_exptl_absorpt_correction_T_max 0.7989
_exptl_absorpt_correction_T_min 0.4532
_exptl_absorpt_correction_type multi-scan
_exptl_absorpt_process_details 'SADABS; (Sheldrick, 2003)'
_exptl_crystal_colour colourless
_exptl_crystal_density_diffrn 1.705
_exptl_crystal_density_method 'not measured'
_exptl_crystal_description plate
_exptl_crystal_F_000 452
_exptl_crystal_size_max 0.20
_exptl_crystal_size_mid 0.20
_exptl_crystal_size_min 0.05
_refine_diff_density_max 0.469
_refine_diff_density_min -0.479
_refine_diff_density_rms 0.075
_refine_ls_extinction_method none
_refine_ls_goodness_of_fit_ref 1.064
_refine_ls_hydrogen_treatment mixed
_refine_ls_matrix_type full
_refine_ls_number_parameters 268
_refine_ls_number_reflns 2805
_refine_ls_number_restraints 6
_refine_ls_restrained_S_all 1.064
_refine_ls_R_factor_all 0.0374
_refine_ls_R_factor_gt 0.0349
_refine_ls_shift/su_max 0.001
_refine_ls_shift/su_mean 0.000
_refine_ls_structure_factor_coef Fsqd
_refine_ls_weighting_details 'calc w=1/[\s^2^(Fo^2^)+(0.0450P)^2^+0.4749P] where P=(Fo^2^+2Fc^2^)/3'
_refine_ls_weighting_scheme calc
_refine_ls_wR_factor_gt 0.0895
_refine_ls_wR_factor_ref 0.0915
_reflns_number_gt 2626
_reflns_number_total 2805
_reflns_threshold_expression >2sigma(I)
_cod_data_source_file cg901345u_si_011.cif
_cod_data_source_block hctinm
_cod_original_sg_symbol_H-M P-1
_cod_database_code 4502543

loop_
_symmetry_equiv_pos_as_xyz
'x, y, z'
'-x, -y, -z'

loop_
_atom_site_label
_atom_site_type_symbol
_atom_site_fract_x
_atom_site_fract_y
_atom_site_fract_z
_atom_site_U_iso_or_equiv
_atom_site_adp_type
_atom_site_occupancy
_atom_site_symmetry_multiplicity
_atom_site_calc_flag
_atom_site_refinement_flags
C1 C 0.7402(3) 0.5316(2) 0.34344(15) 0.0133(4) Uani 1 1 d .
H1 H 0.6291 0.5022 0.3339 0.016 Uiso 1 1 calc R
Cl1 Cl 1.30706(6) 0.36768(5) 0.33859(4) 0.01536(15) Uani 1 1 d .
N1 N 0.8688(3) 0.8568(2) 0.40196(14) 0.0153(4) Uani 1 1 d .
H11 H 0.967(4) 0.879(3) 0.418(2) 0.018 Uiso 1 1 d .
O1 O 1.0379(2) 0.13292(16) 0.37786(12) 0.0187(3) Uani 1 1 d .
S1 S 0.93039(7) 0.26182(5) 0.29928(4) 0.01292(15) Uani 1 1 d .
C2 C 0.9178(3) 0.4347(2) 0.33382(15) 0.0130(4) Uani 1 1 d .
N2 N 0.5332(3) 0.9605(2) 0.36099(15) 0.0162(4) Uani 1 1 d .
H21 H 0.536(4) 1.017(3) 0.298(2) 0.019 Uiso 1 1 d .
O2 O 0.7369(2) 0.26973(17) 0.27613(11) 0.0170(3) Uani 1 1 d .
S2 S 0.49210(7) 0.79646(5) 0.36482(4) 0.01342(15) Uani 1 1 d .
C3 C 1.0790(3) 0.4807(2) 0.35069(15) 0.0131(4) Uani 1 1 d .
N3 N 1.0411(3) 0.2640(2) 0.19459(14) 0.0176(4) Uani 1 1 d D
H31 H 1.163(3) 0.246(3) 0.196(2) 0.026 Uiso 1 1 d D
H32 H 0.968(4) 0.321(3) 0.1406(17) 0.026 Uiso 1 1 d D
O3 O 0.3963(2) 0.81346(18) 0.26983(12) 0.0202(3) Uani 1 1 d .
C4 C 1.0639(3) 0.6171(2) 0.37521(15) 0.0136(4) Uani 1 1 d .
H4 H 1.1759 0.6436 0.3871 0.016 Uiso 1 1 calc R
O4 O 0.4005(2) 0.74571(17) 0.45795(12) 0.0185(3) Uani 1 1 d .
C5 C 0.8835(3) 0.7183(2) 0.38295(15) 0.0125(4) Uani 1 1 d .
C6 C 0.7220(3) 0.6709(2) 0.36672(15) 0.0133(4) Uani 1 1 d .
C7 C 0.6880(3) 0.9461(2) 0.43105(16) 0.0153(4) Uani 1 1 d .
H7A H 0.6967 1.0506 0.4301 0.018 Uiso 1 1 calc R
H7B H 0.6600 0.8946 0.5018 0.018 Uiso 1 1 calc R
C11 C -0.2745(3) 0.8388(3) 0.06780(17) 0.0196(5) Uani 1 1 d .
H11A H -0.3945 0.8299 0.0503 0.024 Uiso 1 1 calc R
N11 N -0.2716(3) 0.9557(2) 0.10769(14) 0.0188(4) Uani 1 1 d .
O11 O 0.2393(2) 0.57662(17) -0.02354(12) 0.0198(3) Uani 1 1 d .
C12 C -0.1118(3) 0.7308(2) 0.05087(16) 0.0175(4) Uani 1 1 d .
H12 H -0.1207 0.6493 0.0231 0.021 Uiso 1 1 calc R
N12 N 0.4030(3) 0.6129(2) 0.10118(15) 0.0191(4) Uani 1 1 d D
H121 H 0.402(4) 0.653(3) 0.1526(18) 0.029 Uiso 1 1 d D
H122 H 0.504(3) 0.553(3) 0.083(2) 0.029 Uiso 1 1 d D
C13 C 0.0652(3) 0.7432(2) 0.07507(15) 0.0147(4) Uani 1 1 d .
C14 C 0.0692(3) 0.8626(2) 0.11800(16) 0.0167(4) Uani 1 1 d .
H14 H 0.1871 0.8740 0.1367 0.020 Uiso 1 1 calc R
C15 C -0.1010(3) 0.9643(2) 0.13303(16) 0.0181(4) Uani 1 1 d .
H15 H -0.0965 1.0447 0.1630 0.022 Uiso 1 1 calc R
C16 C 0.2435(3) 0.6363(2) 0.04751(16) 0.0160(4) Uani 1 1 d .
O21 O 0.5459(2) 0.80071(19) 0.84303(13) 0.0226(4) Uani 1 1 d D
H211 H 0.472(4) 0.870(3) 0.870(2) 0.034 Uiso 1 1 d D
H212 H 0.481(4) 0.746(3) 0.827(2) 0.034 Uiso 1 1 d D

loop_
_atom_site_aniso_label
_atom_site_aniso_U_11
_atom_site_aniso_U_22
_atom_site_aniso_U_33
_atom_site_aniso_U_23
_atom_site_aniso_U_13
_atom_site_aniso_U_12
C1 0.0138(10) 0.0143(10) 0.0130(10) -0.0027(8) -0.0015(8) -0.0065(8)
Cl1 0.0119(3) 0.0137(2) 0.0209(3) -0.00540(19) -0.00068(19) -0.00338(19)
N1 0.0156(9) 0.0141(8) 0.0212(9) -0.0086(7) 0.0008(7) -0.0081(7)
O1 0.0220(8) 0.0117(7) 0.0229(8) -0.0038(6) -0.0050(6) -0.0053(6)
S1 0.0140(3) 0.0103(2) 0.0165(3) -0.00521(19) -0.00157(19) -0.00474(19)
C2 0.0163(10) 0.0105(9) 0.0135(10) -0.0033(7) -0.0012(8) -0.0053(8)
N2 0.0197(10) 0.0120(8) 0.0166(9) -0.0028(7) -0.0016(7) -0.0044(7)
O2 0.0157(8) 0.0168(7) 0.0220(8) -0.0080(6) -0.0011(6) -0.0071(6)
S2 0.0124(3) 0.0126(3) 0.0164(3) -0.00540(19) -0.00174(19) -0.0034(2)
C3 0.0118(10) 0.0139(9) 0.0120(10) -0.0004(7) -0.0016(8) -0.0034(8)
N3 0.0140(9) 0.0195(9) 0.0205(10) -0.0090(7) -0.0027(7) -0.0025(8)
O3 0.0176(8) 0.0219(8) 0.0214(8) -0.0075(6) -0.0062(6) -0.0032(6)
C4 0.0134(10) 0.0147(10) 0.0145(10) -0.0029(8) -0.0010(8) -0.0077(8)
O4 0.0174(8) 0.0183(7) 0.0229(8) -0.0083(6) 0.0020(6) -0.0074(6)
C5 0.0158(10) 0.0114(9) 0.0114(9) -0.0017(7) -0.0013(8) -0.0067(8)
C6 0.0143(10) 0.0134(9) 0.0124(10) -0.0025(7) 0.0002(8) -0.0048(8)
C7 0.0190(11) 0.0123(9) 0.0168(10) -0.0054(8) 0.0005(8) -0.0061(8)
C11 0.0189(11) 0.0208(11) 0.0228(11) -0.0084(9) 0.0013(9) -0.0089(9)
N11 0.0213(10) 0.0175(9) 0.0193(9) -0.0063(7) 0.0028(7) -0.0070(8)
O11 0.0196(8) 0.0171(7) 0.0235(8) -0.0088(6) -0.0044(6) -0.0024(6)
C12 0.0228(11) 0.0159(10) 0.0177(11) -0.0063(8) 0.0005(8) -0.0096(9)
N12 0.0153(10) 0.0202(9) 0.0206(10) -0.0050(7) -0.0043(7) -0.0025(8)
C13 0.0183(11) 0.0141(9) 0.0108(9) -0.0003(8) -0.0019(8) -0.0056(8)
C14 0.0210(11) 0.0181(10) 0.0121(10) -0.0018(8) -0.0040(8) -0.0084(9)
C15 0.0274(12) 0.0147(10) 0.0143(10) -0.0056(8) -0.0014(9) -0.0072(9)
C16 0.0184(11) 0.0119(9) 0.0163(10) 0.0005(8) -0.0025(8) -0.0057(8)
O21 0.0187(8) 0.0252(8) 0.0287(9) -0.0146(7) 0.0013(7) -0.0065(7)

loop_
_atom_type_symbol
_atom_type_description
_atom_type_scat_dispersion_real
_atom_type_scat_dispersion_imag
_atom_type_scat_source
C C 0.0181 0.0091 'International Tables Vol C Tables 4.2.6.8 and 6.1.1.4'
H H 0.0000 0.0000 'International Tables Vol C Tables 4.2.6.8 and 6.1.1.4'
N N 0.0311 0.0180 'International Tables Vol C Tables 4.2.6.8 and 6.1.1.4'
O O 0.0492 0.0322 'International Tables Vol C Tables 4.2.6.8 and 6.1.1.4'
S S 0.3331 0.5567 'International Tables Vol C Tables 4.2.6.8 and 6.1.1.4'
Cl Cl 0.3639 0.7018 'International Tables Vol C Tables 4.2.6.8 and 6.1.1.4'

loop_
_geom_angle_atom_site_label_1
_geom_angle_atom_site_label_2
_geom_angle_atom_site_label_3
_geom_angle
C2 C1 C6 120.92(19)
C2 C1 H1 119.5
C6 C1 H1 119.5
C5 N1 C7 120.24(18)
C5 N1 H11 121.1(18)
C7 N1 H11 115.2(18)
O1 S1 O2 118.99(9)
O1 S1 N3 108.13(9)
O2 S1 N3 106.20(9)
O1 S1 C2 108.54(9)
O2 S1 C2 105.62(9)
N3 S1 C2 109.06(10)
C1 C2 C3 117.83(18)
C1 C2 S1 118.54(15)
C3 C2 S1 123.63(16)
C7 N2 S2 113.60(14)
C7 N2 H21 116.4(18)
S2 N2 H21 112.4(17)
O4 S2 O3 117.43(9)
O4 S2 N2 109.52(9)
O3 S2 N2 108.06(9)
O4 S2 C6 109.66(9)
O3 S2 C6 108.16(9)
N2 S2 C6 103.03(9)
C4 C3 C2 122.06(19)
C4 C3 Cl1 116.99(16)
C2 C3 Cl1 120.95(16)
S1 N3 H31 119.1(19)
S1 N3 H32 112.4(19)
H31 N3 H32 123(3)
C3 C4 C5 120.56(18)
C3 C4 H4 119.7
C5 C4 H4 119.7
N1 C5 C4 120.46(18)
N1 C5 C6 122.36(19)
C4 C5 C6 117.15(18)
C1 C6 C5 121.46(19)
C1 C6 S2 118.15(16)
C5 C6 S2 120.16(16)
N1 C7 N2 111.07(17)
N1 C7 H7A 109.4
N2 C7 H7A 109.4
N1 C7 H7B 109.4
N2 C7 H7B 109.4
H7A C7 H7B 108.0
N11 C11 C12 123.4(2)
N11 C11 H11A 118.3
C12 C11 H11A 118.3
C15 N11 C11 117.10(19)
C11 C12 C13 119.0(2)
C11 C12 H12 120.5
C13 C12 H12 120.5
C16 N12 H121 121(2)
C16 N12 H122 116(2)
H121 N12 H122 123(3)
C12 C13 C14 117.89(19)
C12 C13 C16 119.55(19)
C14 C13 C16 122.41(19)
C15 C14 C13 118.99(19)
C15 C14 H14 120.5
C13 C14 H14 120.5
N11 C15 C14 123.56(19)
N11 C15 H15 118.2
C14 C15 H15 118.2
O11 C16 N12 122.7(2)
O11 C16 C13 120.14(18)
N12 C16 C13 117.12(19)
H211 O21 H212 109(3)

loop_
_geom_bond_atom_site_label_1
_geom_bond_atom_site_label_2
_geom_bond_distance
C1 C2 1.383(3)
C1 C6 1.385(3)
C1 H1 0.9500
Cl1 C3 1.734(2)
N1 C5 1.356(3)
N1 C7 1.453(3)
N1 H11 0.85(3)
O1 S1 1.4354(15)
S1 O2 1.4400(15)
S1 N3 1.5979(19)
S1 C2 1.770(2)
C2 C3 1.408(3)
N2 C7 1.463(3)
N2 S2 1.6247(17)
N2 H21 0.87(3)
S2 O4 1.4297(16)
S2 O3 1.4414(16)
S2 C6 1.757(2)
C3 C4 1.371(3)
N3 H31 0.863(18)
N3 H32 0.877(18)
C4 C5 1.409(3)
C4 H4 0.9500
C5 C6 1.415(3)
C7 H7A 0.9900
C7 H7B 0.9900
C11 N11 1.343(3)
C11 C12 1.383(3)
C11 H11A 0.9500
N11 C15 1.337(3)
O11 C16 1.237(3)
C12 C13 1.391(3)
C12 H12 0.9500
N12 C16 1.336(3)
N12 H121 0.869(18)
N12 H122 0.864(18)
C13 C14 1.392(3)
C13 C16 1.504(3)
C14 C15 1.383(3)
C14 H14 0.9500
C15 H15 0.9500
O21 H211 0.870(18)
O21 H212 0.854(18)

loop_
_geom_hbond_atom_site_label_D
_geom_hbond_atom_site_label_H
_geom_hbond_atom_site_label_A
_geom_hbond_distance_DH
_geom_hbond_distance_HA
_geom_hbond_distance_DA
_geom_hbond_angle_DHA
_geom_hbond_site_symmetry_A
N1 H11 O1 0.85(3) 2.48(3) 3.088(2) 130(2) 1_565
N2 H21 O21 0.87(3) 2.17(3) 3.011(3) 161(2) 2_676
N3 H31 O21 0.863(18) 2.120(19) 2.959(2) 164(3) 2_766
N3 H32 O11 0.877(18) 2.081(19) 2.944(2) 168(3) 2_665
N12 H121 O3 0.869(18) 2.448(19) 3.303(2) 168(3) .
N12 H122 O11 0.864(18) 2.178(19) 3.038(2) 174(3) 2_665
O21 H211 N11 0.870(18) 1.94(2) 2.787(2) 163(3) 2_576
O21 H212 O2 0.854(18) 2.23(2) 2.986(2) 148(3) 2_666

loop_
_cod_related_entry_id
_cod_related_entry_database
_cod_related_entry_code
1 ChemSpider 30661386
